data_1508933
loop_
_publ_author_name
'Orimoto, Kohei'
'Oyama, Harufumi'
'Namera, Yuki'
'Niwa, Takashi'
'Nakada, Masahisa'

_publ_section_title
;
 Catalytic Asymmetric [4 + 2] Cycloadditions and Hosomi-Sakurai Reactions
 of \a-Alkylidene \b-Keto Imides.
;
_journal_issue 4
_journal_name_full 'Organic letters'
_journal_page_first 768
_journal_page_last 771
_journal_paper_doi 10.1021/ol303381c
_journal_volume 15
_journal_year 2013
_chemical_formula_moiety 'C9 H12 N2 O4'
_chemical_formula_sum 'C9 H12 N2 O4'
_chemical_formula_weight 212.20
_space_group_IT_number 14
_symmetry_cell_setting monoclinic
_symmetry_Int_Tables_number 14
_symmetry_space_group_name_Hall '-P 2ybc'
_symmetry_space_group_name_H-M 'P 1 21/c 1'
_atom_sites_solution_hydrogens geom
_atom_sites_solution_primary direct
_atom_sites_solution_secondary difmap
_cell_angle_alpha 90.0000
_cell_angle_beta 101.8985(16)
_cell_angle_gamma 90.0000
_cell_formula_units_Z 4
_cell_length_a 7.7215(3)
_cell_length_b 7.90305(19)
_cell_length_c 16.5104(4)
_cell_measurement_reflns_used 9420
_cell_measurement_temperature 173
_cell_measurement_theta_max 68.21
_cell_measurement_theta_min 5.47
_cell_volume 985.87(5)
_computing_cell_refinement 'RAPID AUTO'
_computing_data_collection 'RAPID AUTO (Rigaku, ????)'
_computing_data_reduction 'RAPID AUTO'
_computing_molecular_graphics 'CrystalStructure 4.0'
_computing_publication_material 'CrystalStructure 4.0 (Rigaku, 2010)'
_computing_structure_refinement 'SHELXL97 (Sheldrick, 2008)'
_computing_structure_solution 'SIR92 (Altomare, et al., 1994)'
_diffrn_ambient_temperature 173
_diffrn_detector_area_resol_mean 10.000
_diffrn_measured_fraction_theta_full 0.991
_diffrn_measured_fraction_theta_max 0.991
_diffrn_measurement_device_type 'Rigaku R-AXIS RAPID'
_diffrn_measurement_method \w
_diffrn_radiation_type 'Cu K\a'
_diffrn_radiation_wavelength 1.54187
_diffrn_reflns_av_R_equivalents 0.0373
_diffrn_reflns_limit_h_max 9
_diffrn_reflns_limit_h_min -8
_diffrn_reflns_limit_k_max 9
_diffrn_reflns_limit_k_min -9
_diffrn_reflns_limit_l_max 19
_diffrn_reflns_limit_l_min -19
_diffrn_reflns_number 9872
_diffrn_reflns_theta_full 68.21
_diffrn_reflns_theta_max 68.21
_diffrn_standards_number 0
_exptl_absorpt_coefficient_mu 0.968
_exptl_absorpt_correction_T_max 0.560
_exptl_absorpt_correction_T_min 0.547
_exptl_absorpt_correction_type numerical
_exptl_absorpt_process_details 'NUMABS (Rigaku, 1999)'
_exptl_crystal_colour colorless
_exptl_crystal_density_diffrn 1.430
_exptl_crystal_density_method 'not measured'
_exptl_crystal_description block
_exptl_crystal_F_000 448.00
_exptl_crystal_size_max 0.800
_exptl_crystal_size_mid 0.600
_exptl_crystal_size_min 0.600
_refine_diff_density_max 0.420
_refine_diff_density_min -0.530
_refine_ls_extinction_method none
_refine_ls_goodness_of_fit_ref 1.175
_refine_ls_hydrogen_treatment constr
_refine_ls_number_parameters 144
_refine_ls_number_reflns 1792
_refine_ls_number_restraints 0
_refine_ls_R_factor_gt 0.0549
_refine_ls_shift/su_max 0.001
_refine_ls_structure_factor_coef Fsqd
_refine_ls_weighting_details 'w = 1/[\s^2^(Fo^2^)+(0.0795P)^2^+0.3987P] where P=(Fo^2^+2Fc^2^)/3'
_refine_ls_weighting_scheme calc
_refine_ls_wR_factor_ref 0.1430
_reflns_number_gt 1608
_reflns_number_total 1792
_reflns_threshold_expression F^2^>2.0\s(F^2^)
_cod_data_source_file ol303381c_si_002.cif
_cod_data_source_block 2012-6-6-imide
_cod_database_code 1508933

loop_
_symmetry_equiv_pos_site_id
_symmetry_equiv_pos_as_xyz
1 +X,+Y,+Z
2 -X,1/2+Y,1/2-Z
3 -X,-Y,-Z
4 +X,1/2-Y,1/2+Z

loop_
_atom_site_label
_atom_site_type_symbol
_atom_site_fract_x
_atom_site_fract_y
_atom_site_fract_z
_atom_site_U_iso_or_equiv
_atom_site_adp_type
_atom_site_occupancy
_atom_site_symmetry_multiplicity
_atom_site_calc_flag
_atom_site_refinement_flags
O1 O 1.03526(18) 0.50471(17) 0.13553(8) 0.0286(4) Uani 1.0 4 d .
O2 O 0.59320(17) 0.41518(18) 0.23623(8) 0.0301(4) Uani 1.0 4 d .
O3 O 0.94323(19) 0.5392(3) 0.25538(9) 0.0401(5) Uani 1.0 4 d .
O4 O 0.6394(2) 0.2672(2) -0.00225(8) 0.0380(4) Uani 1.0 4 d .
N5 N 0.7757(2) 0.3986(2) 0.14348(10) 0.0267(4) Uani 1.0 4 d .
N6 N 0.3515(3) 0.1915(2) -0.03136(9) 0.0279(4) Uani 1.0 4 d .
C7 C 0.4970(3) 0.2481(3) 0.02045(11) 0.0252(5) Uani 1.0 4 d .
C8 C 0.9210(3) 0.4859(3) 0.18585(11) 0.0249(5) Uani 1.0 4 d .
C9 C 0.3431(3) 0.2146(3) 0.13586(11) 0.0251(5) Uani 1.0 4 d .
C10 C 0.4800(3) 0.2800(3) 0.10808(11) 0.0224(4) Uani 1.0 4 d .
C11 C 0.1981(3) 0.1221(3) 0.08052(12) 0.0314(5) Uani 1.0 4 d .
C12 C 0.6196(3) 0.3707(3) 0.16938(10) 0.0228(4) Uani 1.0 4 d .
C13 C 1.1863(3) 0.6123(3) 0.16738(12) 0.0315(5) Uani 1.0 4 d .
C14 C 0.3571(3) 0.1595(3) -0.11787(11) 0.0349(5) Uani 1.0 4 d .
C15 C 0.1790(3) 0.1862(3) -0.00736(12) 0.0342(5) Uani 1.0 4 d .
H11A H 0.0857 0.1394 0.0994 0.0377 Uiso 1.0 4 calc R
H11B H 0.2245 -0.0005 0.0825 0.0377 Uiso 1.0 4 calc R
H13A H 1.1448 0.7235 0.1814 0.0378 Uiso 1.0 4 calc R
H13B H 1.2579 0.6254 0.1252 0.0378 Uiso 1.0 4 calc R
H13C H 1.2583 0.5605 0.2170 0.0378 Uiso 1.0 4 calc R
H14A H 0.2830 0.2427 -0.1531 0.0419 Uiso 1.0 4 calc R
H14B H 0.3127 0.0454 -0.1332 0.0419 Uiso 1.0 4 calc R
H14C H 0.4794 0.1691 -0.1253 0.0419 Uiso 1.0 4 calc R
H15A H 0.0981 0.1109 -0.0456 0.0410 Uiso 1.0 4 calc R
H15B H 0.1267 0.3010 -0.0117 0.0410 Uiso 1.0 4 calc R
H16 H 0.3470 0.2218 0.1959 0.0406 Uiso 1.0 4 calc R
H17 H 0.7773 0.3656 0.0939 0.0458 Uiso 1.0 4 calc R

loop_
_atom_site_aniso_label
_atom_site_aniso_U_11
_atom_site_aniso_U_22
_atom_site_aniso_U_33
_atom_site_aniso_U_12
_atom_site_aniso_U_13
_atom_site_aniso_U_23
O1 0.0262(8) 0.0349(8) 0.0258(7) -0.0062(6) 0.0081(6) -0.0041(6)
O2 0.0310(8) 0.0381(8) 0.0221(7) -0.0011(6) 0.0074(6) -0.0054(6)
O3 0.0346(9) 0.0617(11) 0.0249(8) -0.0137(8) 0.0081(6) -0.0126(7)
O4 0.0361(9) 0.0546(10) 0.0266(8) -0.0134(7) 0.0143(6) -0.0107(7)
N5 0.0268(9) 0.0331(9) 0.0211(8) -0.0040(7) 0.0069(7) -0.0061(7)
N6 0.0305(9) 0.0328(9) 0.0205(8) -0.0053(7) 0.0051(7) -0.0021(7)
C7 0.0304(11) 0.0242(10) 0.0220(10) -0.0036(8) 0.0080(8) -0.0010(7)
C8 0.0239(10) 0.0280(10) 0.0227(9) 0.0006(8) 0.0045(7) -0.0002(7)
C9 0.0279(10) 0.0251(10) 0.0228(10) 0.0011(8) 0.0065(8) 0.0022(7)
C10 0.0246(10) 0.0220(9) 0.0206(9) 0.0010(7) 0.0052(7) 0.0010(7)
C11 0.0323(11) 0.0324(11) 0.0307(10) -0.0079(9) 0.0091(8) 0.0006(8)
C12 0.0266(10) 0.0218(9) 0.0204(9) 0.0019(7) 0.0056(7) 0.0017(7)
C13 0.0254(10) 0.0352(12) 0.0333(11) -0.0070(8) 0.0048(8) 0.0000(8)
C14 0.0456(13) 0.0362(12) 0.0210(10) 0.0001(10) 0.0023(9) -0.0045(8)
C15 0.0285(11) 0.0441(13) 0.0276(10) -0.0051(9) 0.0004(8) 0.0001(9)

loop_
_atom_type_symbol
_atom_type_description
_atom_type_scat_dispersion_real
_atom_type_scat_dispersion_imag
_atom_type_scat_source
C C 0.0181 0.0091
;
International Tables for Crystallography
(1992, Vol. C, Tables 4.2.6.8 and 6.1.1.4)
;
H H 0.0000 0.0000
;
International Tables for Crystallography
(1992, Vol. C, Table 6.1.1.4)
;
O O 0.0492 0.0322
;
International Tables for Crystallography
(1992, Vol. C, Tables 4.2.6.8 and 6.1.1.4)
;
N N 0.0311 0.0180
;
International Tables for Crystallography
(1992, Vol. C, Tables 4.2.6.8 and 6.1.1.4)
;

loop_
_geom_angle_atom_site_label_1
_geom_angle_atom_site_label_2
_geom_angle_atom_site_label_3
_geom_angle
_geom_angle_publ_flag
C8 O1 C13 115.05(15) yes
C8 N5 C12 126.53(17) yes
C7 N6 C14 119.48(18) yes
C7 N6 C15 121.69(16) yes
C14 N6 C15 118.10(16) yes
O4 C7 N6 121.71(18) yes
O4 C7 C10 121.96(16) yes
N6 C7 C10 116.28(18) yes
O1 C8 O3 124.83(18) yes
O1 C8 N5 108.19(16) yes
O3 C8 N5 127.0(2) yes
C10 C9 C11 121.86(18) yes
C7 C10 C9 119.82(16) yes
C7 C10 C12 122.50(17) yes
C9 C10 C12 117.47(17) yes
C9 C11 C15 109.73(18) yes
O2 C12 N5 123.86(16) yes
O2 C12 C10 121.31(18) yes
N5 C12 C10 114.83(16) yes
N6 C15 C11 110.72(16) yes
C8 N5 H17 117.605 no
C12 N5 H17 115.601 no
C10 C9 H16 117.289 no
C11 C9 H16 120.659 no
C9 C11 H11A 109.723 no
C9 C11 H11B 109.724 no
C15 C11 H11A 109.718 no
C15 C11 H11B 109.722 no
H11A C11 H11B 108.206 no
O1 C13 H13A 109.470 no
O1 C13 H13B 109.473 no
O1 C13 H13C 109.472 no
H13A C13 H13B 109.470 no
H13A C13 H13C 109.468 no
H13B C13 H13C 109.475 no
N6 C14 H14A 109.468 no
N6 C14 H14B 109.474 no
N6 C14 H14C 109.474 no
H14A C14 H14B 109.470 no
H14A C14 H14C 109.469 no
H14B C14 H14C 109.472 no
N6 C15 H15A 109.498 no
N6 C15 H15B 109.501 no
C11 C15 H15A 109.503 no
C11 C15 H15B 109.507 no
H15A C15 H15B 108.072 no

loop_
_geom_bond_atom_site_label_1
_geom_bond_atom_site_label_2
_geom_bond_distance
_geom_bond_publ_flag
O1 C8 1.339(3) yes
O1 C13 1.451(3) yes
O2 C12 1.215(3) yes
O3 C8 1.201(3) yes
O4 C7 1.242(3) yes
N5 C8 1.379(3) yes
N5 C12 1.377(3) yes
N6 C7 1.341(3) yes
N6 C14 1.460(3) yes
N6 C15 1.467(3) yes
C7 C10 1.501(3) yes
C9 C10 1.340(3) yes
C9 C11 1.483(3) yes
C10 C12 1.500(3) yes
C11 C15 1.515(3) yes
N5 H17 0.861 no
C9 H16 0.986 no
C11 H11A 0.990 no
C11 H11B 0.990 no
C13 H13A 0.980 no
C13 H13B 0.980 no
C13 H13C 0.980 no
C14 H14A 0.980 no
C14 H14B 0.980 no
C14 H14C 0.980 no
C15 H15A 0.990 no
C15 H15B 0.990 no

loop_
_geom_contact_atom_site_label_1
_geom_contact_atom_site_label_2
_geom_contact_distance
_geom_contact_publ_flag
_geom_contact_site_symmetry_2
O1 C12 3.532(3) no .
O2 O3 2.831(2) no .
O2 C8 2.877(3) no .
O2 C9 2.769(3) no .
O3 C12 2.928(3) no .
O3 C13 2.663(3) no .
O4 N5 2.633(2) no .
O4 C9 3.572(3) no .
O4 C12 2.984(3) no .
O4 C14 2.721(3) no .
O4 C15 3.597(3) no .
N5 C7 2.893(3) no .
N5 C13 3.542(3) no .
N6 C9 2.781(3) no .
C7 C11 2.872(3) no .
C10 C15 2.785(3) no .
O1 C9 3.302(3) no 1_655
O1 C11 3.467(3) no 1_655
O1 C15 3.426(3) no 3_665
O2 C9 3.142(3) no 2_655
O2 C11 3.524(3) no 2_655
O2 C13 3.481(3) no 1_455
O2 C13 3.169(3) no 2_745
O2 C14 3.359(3) no 4_555
O3 C9 3.416(3) no 2_655
O3 C11 3.191(3) no 2_655
O4 C13 3.415(3) no 3_765
C8 C14 3.568(3) no 3_665
C9 O1 3.302(3) no 1_455
C9 O2 3.142(3) no 2_645
C9 O3 3.416(3) no 2_645
C9 C13 3.446(3) no 1_455
C11 O1 3.467(3) no 1_455
C11 O2 3.524(3) no 2_645
C11 O3 3.191(3) no 2_645
C12 C13 3.467(3) no 2_745
C13 O2 3.481(3) no 1_655
C13 O2 3.169(3) no 2_755
C13 O4 3.415(3) no 3_765
C13 C9 3.446(3) no 1_655
C13 C12 3.467(3) no 2_755
C14 O2 3.359(3) no 4_554
C14 C8 3.568(3) no 3_665
C15 O1 3.426(3) no 3_665
O1 H17 2.2544 no .
O2 H16 2.4231 no .
O2 H17 3.0122 no .
O3 H13A 2.6114 no .
O3 H13C 2.6420 no .
O3 H17 3.0365 no .
O4 H14A 3.3151 no .
O4 H14B 3.4448 no .
O4 H14C 2.2854 no .
O4 H17 1.8875 no .
N6 H11A 3.2973 no .
N6 H11B 2.7492 no .
C7 H11B 3.1978 no .
C7 H14A 2.9984 no .
C7 H14B 3.0891 no .
C7 H14C 2.4631 no .
C7 H15A 3.2357 no .
C7 H15B 2.8300 no .
C7 H16 3.3400 no .
C7 H17 2.4365 no .
C8 H13A 2.5633 no .
C8 H13B 3.1720 no .
C8 H13C 2.6159 no .
C9 H15A 3.2999 no .
C9 H15B 2.7421 no .
C10 H11A 3.2163 no .
C10 H11B 2.9396 no .
C10 H15B 3.0264 no .
C10 H17 2.4505 no .
C12 H16 2.5268 no .
C14 H15A 2.5607 no .
C14 H15B 2.9618 no .
C15 H14A 2.7258 no .
C15 H14B 2.7406 no .
C15 H14C 3.3252 no .
C15 H16 3.3504 no .
H11A H15A 2.4261 no .
H11A H15B 2.3108 no .
H11A H16 2.3886 no .
H11B H15A 2.3129 no .
H11B H15B 2.8612 no .
H11B H16 2.5988 no .
H14A H15A 2.7053 no .
H14A H15B 2.8770 no .
H14B H15A 2.4697 no .
H14B H15B 3.3704 no .
H14C H15A 3.4949 no .
H15B H16 3.5540 no .
O1 H11A 2.9899 no 1_655
O1 H14A 3.2251 no 3_665
O1 H15A 3.4444 no 3_665
O1 H15B 3.1160 no 1_655
O1 H15B 2.6541 no 3_665
O1 H16 3.2862 no 1_655
O2 H11B 3.1056 no 2_655
O2 H13A 2.6651 no 2_745
O2 H13B 3.2963 no 1_455
O2 H13B 3.2738 no 2_745
O2 H13C 2.7876 no 1_455
O2 H13C 3.0663 no 2_745
O2 H14A 3.2637 no 3_665
O2 H14A 3.5269 no 4_555
O2 H14B 3.3699 no 4_555
O2 H14C 2.6959 no 4_555
O2 H16 2.6697 no 2_655
O3 H11A 2.5778 no 2_655
O3 H11B 3.2203 no 2_655
O3 H13A 2.8400 no 2_745
O3 H14A 2.7676 no 3_665
O3 H14A 3.5343 no 4_655
O3 H14B 3.1311 no 4_655
O3 H15A 3.4661 no 4_655
O3 H16 2.9151 no 2_655
O4 H11B 2.8062 no 3_655
O4 H13B 2.4763 no 3_765
O4 H14B 3.3019 no 3_655
N5 H11A 3.3432 no 1_655
N5 H13A 3.1494 no 2_745
N5 H13C 3.5720 no 2_745
N5 H14A 2.8804 no 3_665
N5 H14B 3.5717 no 3_655
N5 H15B 3.4075 no 3_665
C7 H11B 3.5841 no 3_655
C7 H13B 3.4985 no 3_765
C7 H14B 3.1426 no 3_655
C8 H11A 3.4502 no 1_655
C8 H13A 3.1335 no 2_745
C8 H14A 2.6500 no 3_665
C8 H15B 3.2861 no 3_665
C9 H13B 3.3100 no 1_455
C9 H13C 3.1723 no 1_455
C9 H14B 3.3662 no 3_655
C9 H14C 3.3472 no 3_655
C10 H13B 3.2667 no 1_455
C10 H13C 3.5150 no 1_455
C10 H14B 3.0117 no 3_655
C10 H14C 3.5696 no 3_655
C11 H14C 3.3601 no 3_655
C11 H15A 2.8998 no 3_555
C12 H13A 2.9809 no 2_745
C12 H13B 3.3971 no 1_455
C12 H13C 3.3997 no 1_455
C12 H13C 3.1124 no 2_745
C12 H14A 3.1713 no 3_665
C12 H14B 3.4016 no 3_655
C12 H16 3.5322 no 2_655
C13 H11B 3.4038 no 1_665
C13 H14B 3.4662 no 4_655
C13 H14C 3.2967 no 3_765
C13 H15A 3.4397 no 3_665
C13 H15B 3.2175 no 3_665
C13 H16 3.3234 no 1_655
C14 H11B 3.4026 no 3_655
C14 H13B 3.4480 no 3_765
C14 H13C 3.1903 no 4_454
C14 H16 3.2009 no 4_554
C15 H11A 3.4389 no 3_555
C15 H11B 3.4358 no 3_555
C15 H13A 3.4718 no 3_665
C15 H15A 3.4092 no 3_555
H11A O1 2.9899 no 1_455
H11A O3 2.5778 no 2_645
H11A N5 3.3432 no 1_455
H11A C8 3.4502 no 1_455
H11A C15 3.4389 no 3_555
H11A H13A 3.5478 no 1_445
H11A H14B 3.5520 no 3_555
H11A H15A 2.4890 no 3_555
H11A H17 2.9640 no 1_455
H11B O2 3.1056 no 2_645
H11B O3 3.2203 no 2_645
H11B O4 2.8062 no 3_655
H11B C7 3.5841 no 3_655
H11B C13 3.4038 no 1_445
H11B C14 3.4026 no 3_655
H11B C15 3.4358 no 3_555
H11B H13A 2.8665 no 1_445
H11B H13B 3.0380 no 1_445
H11B H14B 3.5158 no 3_655
H11B H14C 2.6147 no 3_655
H11B H15A 2.5904 no 3_555
H13A O2 2.6651 no 2_755
H13A O3 2.8400 no 2_755
H13A N5 3.1494 no 2_755
H13A C8 3.1335 no 2_755
H13A C12 2.9809 no 2_755
H13A C15 3.4718 no 3_665
H13A H11A 3.5478 no 1_665
H13A H11B 2.8665 no 1_665
H13A H14A 3.2498 no 3_665
H13A H14C 3.3327 no 3_765
H13A H15A 2.9194 no 3_665
H13A H15B 3.1395 no 3_665
H13B O2 3.2963 no 1_655
H13B O2 3.2738 no 2_755
H13B O4 2.4763 no 3_765
H13B C7 3.4985 no 3_765
H13B C9 3.3100 no 1_655
H13B C10 3.2667 no 1_655
H13B C12 3.3971 no 1_655
H13B C14 3.4480 no 3_765
H13B H11B 3.0380 no 1_665
H13B H14C 2.5980 no 3_765
H13B H15A 3.4839 no 3_665
H13B H15B 3.4299 no 1_655
H13B H15B 3.2205 no 3_665
H13B H16 3.4174 no 1_655
H13B H17 3.5721 no 3_765
H13C O2 2.7876 no 1_655
H13C O2 3.0663 no 2_755
H13C N5 3.5720 no 2_755
H13C C9 3.1723 no 1_655
H13C C10 3.5150 no 1_655
H13C C12 3.3997 no 1_655
H13C C12 3.1124 no 2_755
H13C C14 3.1903 no 4_655
H13C H14A 3.1947 no 4_655
H13C H14B 2.5607 no 4_655
H13C H14C 3.4965 no 3_765
H13C H14C 3.3389 no 4_655
H13C H16 2.8034 no 1_655
H13C H16 3.3427 no 2_755
H14A O1 3.2251 no 3_665
H14A O2 3.2637 no 3_665
H14A O2 3.5269 no 4_554
H14A O3 2.7676 no 3_665
H14A O3 3.5343 no 4_454
H14A N5 2.8804 no 3_665
H14A C8 2.6500 no 3_665
H14A C12 3.1713 no 3_665
H14A H13A 3.2498 no 3_665
H14A H13C 3.1947 no 4_454
H14A H16 2.6555 no 4_554
H14A H17 3.3080 no 3_665
H14B O2 3.3699 no 4_554
H14B O3 3.1311 no 4_454
H14B O4 3.3019 no 3_655
H14B N5 3.5717 no 3_655
H14B C7 3.1426 no 3_655
H14B C9 3.3662 no 3_655
H14B C10 3.0117 no 3_655
H14B C12 3.4016 no 3_655
H14B C13 3.4662 no 4_454
H14B H11A 3.5520 no 3_555
H14B H11B 3.5158 no 3_655
H14B H13C 2.5607 no 4_454
H14B H16 3.4244 no 4_554
H14B H17 3.4117 no 3_655
H14C O2 2.6959 no 4_554
H14C C9 3.3472 no 3_655
H14C C10 3.5696 no 3_655
H14C C11 3.3601 no 3_655
H14C C13 3.2967 no 3_765
H14C H11B 2.6147 no 3_655
H14C H13A 3.3327 no 3_765
H14C H13B 2.5980 no 3_765
H14C H13C 3.4965 no 3_765
H14C H13C 3.3389 no 4_454
H14C H16 3.0426 no 4_554
H15A O1 3.4444 no 3_665
H15A O3 3.4661 no 4_454
H15A C11 2.8998 no 3_555
H15A C13 3.4397 no 3_665
H15A C15 3.4092 no 3_555
H15A H11A 2.4890 no 3_555
H15A H11B 2.5904 no 3_555
H15A H13A 2.9194 no 3_665
H15A H13B 3.4839 no 3_665
H15A H15A 2.9276 no 3_555
H15B O1 3.1160 no 1_455
H15B O1 2.6541 no 3_665
H15B N5 3.4075 no 3_665
H15B C8 3.2861 no 3_665
H15B C13 3.2175 no 3_665
H15B H13A 3.1395 no 3_665
H15B H13B 3.4299 no 1_455
H15B H13B 3.2205 no 3_665
H15B H17 3.5383 no 1_455
H15B H17 3.1219 no 3_665
H16 O1 3.2862 no 1_455
H16 O2 2.6697 no 2_645
H16 O3 2.9151 no 2_645
H16 C12 3.5322 no 2_645
H16 C13 3.3234 no 1_455
H16 C14 3.2009 no 4_555
H16 H13B 3.4174 no 1_455
H16 H13C 2.8034 no 1_455
H16 H13C 3.3427 no 2_745
H16 H14A 2.6555 no 4_555
H16 H14B 3.4244 no 4_555
H16 H14C 3.0426 no 4_555
H17 H11A 2.9640 no 1_655
H17 H13B 3.5721 no 3_765
H17 H14A 3.3080 no 3_665
H17 H14B 3.4117 no 3_655
H17 H15B 3.5383 no 1_655
H17 H15B 3.1219 no 3_665

loop_
_geom_hbond_atom_site_label_D
_geom_hbond_atom_site_label_H
_geom_hbond_atom_site_label_A
_geom_hbond_distance_DA
_geom_hbond_distance_DH
_geom_hbond_distance_HA
_geom_hbond_angle_DHA
_geom_hbond_publ_flag
N5 H17 O4 2.633(2) 0.861 1.887 143.8 no

loop_
_geom_torsion_atom_site_label_1
_geom_torsion_atom_site_label_2
_geom_torsion_atom_site_label_3
_geom_torsion_atom_site_label_4
_geom_torsion
_geom_torsion_publ_flag
C13 O1 C8 O3 -6.3(3) no
C13 O1 C8 N5 172.81(13) no
C8 N5 C12 O2 -3.2(3) no
C8 N5 C12 C10 176.58(15) no
C12 N5 C8 O1 -171.72(16) no
C12 N5 C8 O3 7.3(3) no
C14 N6 C7 O4 -3.2(3) no
C14 N6 C7 C10 179.22(15) no
C7 N6 C15 C11 -42.3(3) no
C15 N6 C7 O4 -173.28(17) no
C15 N6 C7 C10 9.2(3) no
C14 N6 C15 C11 147.53(16) no
O4 C7 C10 C9 -161.31(16) no
O4 C7 C10 C12 13.2(3) no
N6 C7 C10 C9 16.2(3) no
N6 C7 C10 C12 -169.26(14) no
C10 C9 C11 C15 -27.8(3) no
C11 C9 C10 C7 -5.1(3) no
C11 C9 C10 C12 -179.89(15) no
C7 C10 C12 O2 170.00(15) no
C7 C10 C12 N5 -9.8(3) no
C9 C10 C12 O2 -15.4(3) no
C9 C10 C12 N5 164.82(15) no
C9 C11 C15 N6 48.8(3) no

loop_
_cod_related_entry_id
_cod_related_entry_database
_cod_related_entry_code
1 ChemSpider 30652118
